data_7117983
loop_
_publ_author_name
'Amberle R. Browne'
'Nihal Deligonul'
'Bryce L. Anderson'
'Matthias Zeller'
'Allen D. Hunter'
'Thomas G. Gray'

_publ_section_title
;
 Cyclometalated (boroxinato)gold(III) complexes from arrested
 transmetalation
;
_journal_name_full Chem.Commun.
_journal_page_first 15800
_journal_paper_doi 10.1039/C5cc05200A
_journal_volume 51
_journal_year 2015
_chemical_formula_sum 'C28.5 H25 Au B2 Cl N O3'
_chemical_formula_weight 683.53
_chemical_name_systematic
;
 ?
;
_space_group_crystal_system triclinic
_space_group_IT_number 2
_space_group_name_Hall '-P 1'
_space_group_name_H-M_alt 'P -1'
_symmetry_space_group_name_Hall '-P 1'
_symmetry_space_group_name_H-M 'P -1'
_atom_sites_solution_hydrogens geom
_atom_sites_solution_primary direct
_atom_sites_solution_secondary difmap
_audit_creation_method SHELXL-2013
_audit_update_record
;
2015-06-23 deposited with the CCDC.
2015-09-08 downloaded from the CCDC.
;
_cell_angle_alpha 66.280(6)
_cell_angle_beta 89.959(7)
_cell_angle_gamma 77.147(7)
_cell_formula_units_Z 4
_cell_length_a 8.007(4)
_cell_length_b 17.734(8)
_cell_length_c 20.141(10)
_cell_measurement_reflns_used 7299
_cell_measurement_temperature 100(2)
_cell_measurement_theta_max 31.148
_cell_measurement_theta_min 2.220
_cell_volume 2540(2)
_computing_cell_refinement 'SAINT V8.30C (Bruker, 2013)'
_computing_data_collection 'Apex2 v2013.4-1 (Bruker, 2013)'
_computing_data_reduction 'SAINT V8.30C (Bruker, 2013)'
_computing_molecular_graphics 'Shelxtl (Bruker, 2003)'
_computing_publication_material 'Shelxtl (Bruker, 2003)'
_computing_structure_refinement
;  
SHELXL-2013 (Sheldrick, 2013), 
SHELXLE Rev645 (H\"ubschle et al., 2011)
;
_computing_structure_solution 'SHELXS-97 (Sheldrick, 2008)'
_diffrn_ambient_temperature 100(2)
_diffrn_measured_fraction_theta_full 0.998
_diffrn_measured_fraction_theta_max 0.921
_diffrn_measurement_device_type 'Bruker AXS APEXII CCD diffractometer'
_diffrn_measurement_method 'omega and phi scans'
_diffrn_radiation_monochromator graphite
_diffrn_radiation_type MoK\a
_diffrn_radiation_wavelength 0.71073
_diffrn_reflns_av_R_equivalents 0.0559
_diffrn_reflns_av_unetI/netI 0.0823
_diffrn_reflns_laue_measured_fraction_full 0.998
_diffrn_reflns_laue_measured_fraction_max 0.921
_diffrn_reflns_limit_h_max 11
_diffrn_reflns_limit_h_min -11
_diffrn_reflns_limit_k_max 25
_diffrn_reflns_limit_k_min -25
_diffrn_reflns_limit_l_max 29
_diffrn_reflns_limit_l_min -28
_diffrn_reflns_number 33527
_diffrn_reflns_point_group_measured_fraction_full 0.998
_diffrn_reflns_point_group_measured_fraction_max 0.921
_diffrn_reflns_theta_full 25.242
_diffrn_reflns_theta_max 31.373
_diffrn_reflns_theta_min 1.110
_diffrn_source 'fine focus sealed tube'
_exptl_absorpt_coefficient_mu 5.929
_exptl_absorpt_correction_T_max 0.7462
_exptl_absorpt_correction_T_min 0.4169
_exptl_absorpt_correction_type multi-scan
_exptl_absorpt_process_details 'Apex2 v2013.4-1 (Bruker, 2013)'
_exptl_crystal_colour colourless
_exptl_crystal_density_diffrn 1.787
_exptl_crystal_description blade
_exptl_crystal_F_000 1332
_exptl_crystal_size_max 0.450
_exptl_crystal_size_mid 0.140
_exptl_crystal_size_min 0.050
_refine_diff_density_max 7.085
_refine_diff_density_min -3.242
_refine_diff_density_rms 0.289
_refine_ls_extinction_coef .
_refine_ls_extinction_method none
_refine_ls_goodness_of_fit_ref 1.091
_refine_ls_hydrogen_treatment constr
_refine_ls_matrix_type full
_refine_ls_number_parameters 457
_refine_ls_number_reflns 14338
_refine_ls_number_restraints 22
_refine_ls_restrained_S_all 1.093
_refine_ls_R_factor_all 0.1191
_refine_ls_R_factor_gt 0.0607
_refine_ls_shift/su_max 0.000
_refine_ls_shift/su_mean 0.000
_refine_ls_structure_factor_coef Fsqd
_refine_ls_weighting_details 'w=1/[\s^2^(Fo^2^)+(0.0756P)^2^+11.8179P] where P=(Fo^2^+2Fc^2^)/3'
_refine_ls_weighting_scheme calc
_refine_ls_wR_factor_gt 0.1531
_refine_ls_wR_factor_ref 0.1796
_reflns_Friedel_coverage 0.000
_reflns_friedel_fraction_full .
_reflns_friedel_fraction_max .
_reflns_number_gt 7751
_reflns_number_total 14338
_reflns_threshold_expression 'I > 2\s(I)'
_cod_data_source_file c5cc05200a2.cif
_cod_data_source_block 14mz047_0m
_cod_database_code 7117983
_shelx_space_group_comment
;
The symmetry employed for this shelxl refinement is uniquely defined
by the following loop, which should always be used as a source of
symmetry information in preference to the above space-group names.
They are only intended as comments.
;
_shelxl_version_number 2013-4

loop_
_space_group_symop_operation_xyz
'x, y, z'
'-x, -y, -z'

loop_
_atom_site_label
_atom_site_type_symbol
_atom_site_fract_x
_atom_site_fract_y
_atom_site_fract_z
_atom_site_U_iso_or_equiv
_atom_site_adp_type
_atom_site_occupancy
_atom_site_site_symmetry_order
_atom_site_calc_flag
_atom_site_refinement_flags_posn
_atom_site_refinement_flags_adp
_atom_site_refinement_flags_occupancy
_atom_site_disorder_assembly
_atom_site_disorder_group
Au1A Au 0.23421(10) 0.02543(4) 0.46419(3) 0.02103(19) Uani 1 1 d . . . . .
O1A O 0.3608(16) 0.0866(7) 0.5065(5) 0.0235(11) Uani 1 1 d . . . . .
O2A O 0.2543(16) 0.2228(7) 0.4081(5) 0.0241(12) Uani 1 1 d . . . . .
O3A O 0.1809(19) 0.1231(6) 0.3674(5) 0.0198(11) Uani 1 1 d . . . . .
N1A N 0.2677(19) -0.0807(7) 0.5566(5) 0.0144(15) Uani 1 1 d . U . . .
C1A C 0.346(2) -0.0807(9) 0.6118(6) 0.029(2) Uani 1 1 d . . . . .
H1A H 0.3715 -0.0304 0.6106 0.035 Uiso 1 1 calc R U . . .
C2A C 0.396(2) -0.1616(11) 0.6777(7) 0.030(2) Uani 1 1 d . . . . .
H2A H 0.4701 -0.1676 0.7172 0.036 Uiso 1 1 calc R U . . .
C3A C 0.331(3) -0.2275(11) 0.6794(8) 0.035(2) Uani 1 1 d . . . . .
H3A H 0.3494 -0.2778 0.7231 0.042 Uiso 1 1 calc R U . . .
C4A C 0.239(3) -0.2228(10) 0.6197(7) 0.028(2) Uani 1 1 d . . . . .
H4A H 0.1922 -0.2675 0.6192 0.034 Uiso 1 1 calc R U . . .
C5A C 0.221(2) -0.1414(11) 0.5569(8) 0.0245(17) Uani 1 1 d . . . . .
C6A C 0.123(2) -0.1281(9) 0.4868(7) 0.0220(17) Uani 1 1 d . . . . .
C7A C 0.053(3) -0.1820(11) 0.4728(9) 0.033(2) Uani 1 1 d . . . . .
H7A H 0.0626 -0.2376 0.5094 0.040 Uiso 1 1 calc R U . . .
C8A C -0.034(3) -0.1576(11) 0.4051(9) 0.0300(16) Uani 1 1 d . . . . .
H8A H -0.0831 -0.1967 0.3952 0.036 Uiso 1 1 calc R U . . .
C9A C -0.051(3) -0.0751(11) 0.3512(8) 0.0292(17) Uani 1 1 d . . . . .
C10A C 0.028(2) -0.0214(10) 0.3655(8) 0.0216(14) Uani 1 1 d . . . . .
H10A H 0.0211 0.0335 0.3281 0.026 Uiso 1 1 calc R U . . .
C11A C 0.121(2) -0.0437(10) 0.4336(7) 0.0191(14) Uani 1 1 d . . . . .
C12A C -0.144(3) -0.0512(11) 0.2813(8) 0.0347(19) Uani 1 1 d . . . . .
H12A H -0.1353 -0.1017 0.2715 0.052 Uiso 1 1 calc R U . . .
H12B H -0.0947 -0.0101 0.2429 0.052 Uiso 1 1 calc R U . . .
H12C H -0.2654 -0.0256 0.2822 0.052 Uiso 1 1 calc R U . . .
C13A C 0.428(3) 0.2153(10) 0.5166(8) 0.0218(17) Uani 1 1 d . . . . .
C14A C 0.515(2) 0.1698(10) 0.5875(7) 0.0246(18) Uani 1 1 d . . . . .
H14A H 0.5133 0.1118 0.6132 0.030 Uiso 1 1 calc R U . . .
C15A C 0.600(2) 0.2061(10) 0.6205(7) 0.0286(19) Uani 1 1 d . . . . .
H15A H 0.6555 0.1730 0.6685 0.034 Uiso 1 1 calc R U . . .
C16A C 0.609(3) 0.2907(10) 0.5853(7) 0.0258(18) Uani 1 1 d . . . . .
C17A C 0.523(2) 0.3373(10) 0.5146(7) 0.031(2) Uani 1 1 d . . . . .
H17A H 0.5271 0.3948 0.4888 0.037 Uiso 1 1 calc R U . . .
C18A C 0.433(3) 0.3020(10) 0.4821(8) 0.0267(19) Uani 1 1 d . . . . .
H18A H 0.3717 0.3363 0.4353 0.032 Uiso 1 1 calc R U . . .
C19A C 0.698(3) 0.3323(12) 0.6186(8) 0.034(2) Uani 1 1 d . . . . .
H19A H 0.7962 0.2964 0.6519 0.041 Uiso 1 1 calc R U . . .
C20A C 0.665(3) 0.4086(12) 0.6095(10) 0.048(3) Uani 1 1 d . . . . .
H20A H 0.5687 0.4482 0.5770 0.058 Uiso 1 1 calc R U . . .
H20B H 0.7350 0.4268 0.6351 0.058 Uiso 1 1 calc R U . . .
C21A C 0.116(3) 0.2790(9) 0.2802(7) 0.0223(15) Uani 1 1 d . . . . .
C22A C 0.038(2) 0.2651(11) 0.2258(8) 0.031(2) Uani 1 1 d . . . . .
H22A H 0.0291 0.2096 0.2339 0.037 Uiso 1 1 calc R U . . .
C23A C -0.025(2) 0.3316(10) 0.1606(8) 0.030(2) Uani 1 1 d . . . . .
H23A H -0.0696 0.3209 0.1225 0.036 Uiso 1 1 calc R U . . .
C24A C -0.026(3) 0.4157(11) 0.1482(7) 0.0317(19) Uani 1 1 d . . . . .
C25A C 0.059(4) 0.4265(10) 0.2034(7) 0.036(2) Uani 1 1 d . . . . .
H25A H 0.0703 0.4816 0.1954 0.043 Uiso 1 1 calc R U . . .
C26A C 0.125(3) 0.3609(10) 0.2679(8) 0.0342(19) Uani 1 1 d . . . . .
H26A H 0.1772 0.3709 0.3049 0.041 Uiso 1 1 calc R U . . .
C27A C -0.115(3) 0.4859(12) 0.0796(8) 0.038(2) Uani 1 1 d . . . . .
H27A H -0.1583 0.4701 0.0444 0.046 Uiso 1 1 calc R U . . .
C28A C -0.142(3) 0.5688(13) 0.0619(10) 0.051(3) Uani 1 1 d . . . . .
H28A H -0.1011 0.5881 0.0951 0.062 Uiso 1 1 calc R U . . .
H28B H -0.2007 0.6087 0.0161 0.062 Uiso 1 1 calc R U . . .
B1A B 0.345(3) 0.1728(11) 0.4749(8) 0.025(2) Uani 1 1 d . . . . .
B2A B 0.189(3) 0.2025(11) 0.3595(9) 0.025(2) Uani 1 1 d . . . . .
Au1B Au 0.75838(10) 0.97551(4) 0.03479(3) 0.01989(18) Uani 1 1 d . . . . .
O1B O 0.9421(16) 0.9167(7) -0.0106(5) 0.0235(11) Uani 1 1 d . . . . .
O2B O 0.9589(16) 0.7780(7) 0.0877(5) 0.0241(12) Uani 1 1 d . . . . .
O3B O 0.7871(18) 0.8792(6) 0.1300(5) 0.0198(11) Uani 1 1 d . . . . .
N1B N 0.715(2) 1.0804(7) -0.0600(5) 0.0144(15) Uani 1 1 d . . . . .
C1B C 0.795(2) 1.0929(9) -0.1204(7) 0.029(2) Uani 1 1 d . . . . .
H1B H 0.8883 1.0486 -0.1194 0.035 Uiso 1 1 calc R U . . .
C2B C 0.752(2) 1.1629(11) -0.1820(8) 0.030(2) Uani 1 1 d . . . . .
H2B H 0.8079 1.1668 -0.2245 0.036 Uiso 1 1 calc R U . . .
C3B C 0.626(3) 1.2290(10) -0.1823(8) 0.035(2) Uani 1 1 d . . . . .
H3B H 0.5939 1.2803 -0.2251 0.042 Uiso 1 1 calc R U . . .
C4B C 0.546(2) 1.2211(10) -0.1211(7) 0.028(2) Uani 1 1 d . . . . .
H4B H 0.4648 1.2698 -0.1223 0.034 Uiso 1 1 calc R U . . .
C5B C 0.573(2) 1.1494(11) -0.0581(8) 0.0245(17) Uani 1 1 d . . . . .
C6B C 0.510(2) 1.1249(9) 0.0116(7) 0.0220(17) Uani 1 1 d . . . . .
C7B C 0.377(3) 1.1830(10) 0.0277(9) 0.033(2) Uani 1 1 d . . . . .
H7B H 0.3323 1.2390 -0.0082 0.040 Uiso 1 1 calc R U . . .
C8B C 0.313(3) 1.1568(11) 0.0965(9) 0.0300(16) Uani 1 1 d . . . . .
H8B H 0.2247 1.1950 0.1067 0.036 Uiso 1 1 calc R U . . .
C9B C 0.379(3) 1.0765(11) 0.1488(8) 0.0292(17) Uani 1 1 d . . . . .
C10B C 0.510(2) 1.0183(10) 0.1341(8) 0.0216(14) Uani 1 1 d . . . . .
H10B H 0.5569 0.9626 0.1701 0.026 Uiso 1 1 calc R U . . .
C11B C 0.565(2) 1.0444(10) 0.0682(8) 0.0191(14) Uani 1 1 d . . . . .
C12B C 0.305(3) 1.0443(11) 0.2242(8) 0.0347(19) Uani 1 1 d . . . . .
H12D H 0.1815 1.0491 0.2169 0.052 Uiso 1 1 calc R U . . .
H12E H 0.3235 1.0787 0.2501 0.052 Uiso 1 1 calc R U . . .
H12F H 0.3641 0.9847 0.2531 0.052 Uiso 1 1 calc R U . . .
C13B C 1.123(3) 0.7887(10) -0.0190(8) 0.0218(17) Uani 1 1 d . . . . .
C14B C 1.167(2) 0.8327(10) -0.0887(8) 0.0246(18) Uani 1 1 d . . . . .
H14B H 1.1085 0.8906 -0.1144 0.030 Uiso 1 1 calc R U . . .
C15B C 1.291(2) 0.7977(10) -0.1228(8) 0.0286(19) Uani 1 1 d . . . . .
H15B H 1.3151 0.8310 -0.1704 0.034 Uiso 1 1 calc R U . . .
C16B C 1.380(3) 0.7123(10) -0.0861(7) 0.0258(18) Uani 1 1 d . . . . .
C17B C 1.338(3) 0.6671(10) -0.0158(8) 0.031(2) Uani 1 1 d . . . . .
H17B H 1.3980 0.6095 0.0108 0.037 Uiso 1 1 calc R U . . .
C18B C 1.210(2) 0.7052(10) 0.0157(8) 0.0267(19) Uani 1 1 d . . . . .
H18B H 1.1820 0.6721 0.0627 0.032 Uiso 1 1 calc R U . . .
C19B C 1.514(3) 0.6730(13) -0.1225(8) 0.034(2) Uani 1 1 d . . . . .
H19B H 1.5818 0.7068 -0.1544 0.041 Uiso 1 1 calc R U . . .
C20B C 1.539(3) 0.5916(13) -0.1111(10) 0.048(3) Uani 1 1 d . . . . .
H20C H 1.4718 0.5573 -0.0794 0.058 Uiso 1 1 calc R U . . .
H20D H 1.6245 0.5680 -0.1348 0.058 Uiso 1 1 calc R U . . .
C21B C 0.883(3) 0.7250(9) 0.2164(7) 0.0223(15) Uani 1 1 d . . . . .
C22B C 0.788(2) 0.7327(10) 0.2734(8) 0.031(2) Uani 1 1 d . . . . .
H22B H 0.7208 0.7872 0.2664 0.037 Uiso 1 1 calc R U . . .
C23B C 0.788(2) 0.6655(10) 0.3386(8) 0.030(2) Uani 1 1 d . . . . .
H23B H 0.7243 0.6757 0.3751 0.036 Uiso 1 1 calc R U . . .
C24B C 0.876(3) 0.5850(11) 0.3528(8) 0.0317(19) Uani 1 1 d . . . . .
C25B C 0.973(4) 0.5719(10) 0.2963(7) 0.036(2) Uani 1 1 d . . . . .
H25B H 1.0349 0.5166 0.3030 0.043 Uiso 1 1 calc R U . . .
C26B C 0.974(3) 0.6428(10) 0.2312(8) 0.0342(19) Uani 1 1 d . . . . .
H26B H 1.0412 0.6338 0.1950 0.041 Uiso 1 1 calc R U . . .
C27B C 0.882(3) 0.5133(12) 0.4217(8) 0.038(2) Uani 1 1 d . . . . .
H27B H 0.8321 0.5279 0.4591 0.046 Uiso 1 1 calc R U . . .
C28B C 0.944(3) 0.4328(13) 0.4409(10) 0.051(3) Uani 1 1 d . . . . .
H28C H 0.9961 0.4129 0.4068 0.062 Uiso 1 1 calc R U . . .
H28D H 0.9369 0.3937 0.4892 0.062 Uiso 1 1 calc R U . . .
B1B B 0.995(3) 0.8328(11) 0.0192(8) 0.025(2) Uani 1 1 d . . . . .
B2B B 0.879(3) 0.8007(11) 0.1422(8) 0.025(2) Uani 1 1 d . . . . .
Cl1 Cl 0.4413(11) 0.5645(3) 0.1829(3) 0.087(3) Uani 1 1 d D U . . .
Cl2 Cl 0.5872(12) 0.4361(3) 0.3204(2) 0.111(4) Uani 1 1 d D U . . .
C1 C 0.621(3) 0.4956(12) 0.2342(7) 0.085(6) Uani 1 1 d D U . . .
H1C H 0.7064 0.5277 0.2357 0.102 Uiso 1 1 calc R U . . .
H1D H 0.6707 0.4574 0.2107 0.102 Uiso 1 1 calc R U . . .

loop_
_atom_site_aniso_label
_atom_site_aniso_U_11
_atom_site_aniso_U_22
_atom_site_aniso_U_33
_atom_site_aniso_U_23
_atom_site_aniso_U_13
_atom_site_aniso_U_12
Au1A 0.0229(4) 0.0206(4) 0.0168(3) -0.0094(3) 0.0047(3) 0.0033(3)
O1A 0.024(3) 0.024(2) 0.018(2) -0.0109(19) -0.002(4) 0.008(5)
O2A 0.029(4) 0.023(2) 0.018(2) -0.0102(18) 0.003(4) 0.001(5)
O3A 0.022(4) 0.0214(19) 0.0170(18) -0.0088(16) 0.009(4) -0.005(5)
N1A 0.010(4) 0.023(2) 0.0140(19) -0.0104(17) 0.007(3) -0.006(3)
C1A 0.061(7) 0.019(4) 0.013(3) -0.008(3) 0.022(4) -0.017(5)
C2A 0.024(4) 0.041(4) 0.019(3) -0.014(3) -0.001(5) 0.007(6)
C3A 0.046(8) 0.028(3) 0.022(3) -0.002(3) 0.005(7) -0.008(8)
C4A 0.027(6) 0.024(3) 0.024(3) -0.003(3) -0.005(5) 0.001(6)
C5A 0.020(4) 0.030(4) 0.022(3) -0.013(3) -0.008(6) 0.002(6)
C6A 0.020(4) 0.023(3) 0.016(3) -0.011(2) -0.007(5) 0.013(5)
C7A 0.035(5) 0.022(4) 0.034(4) -0.011(3) 0.011(8) 0.010(7)
C8A 0.027(5) 0.031(4) 0.037(4) -0.021(3) 0.002(8) -0.003(8)
C9A 0.025(4) 0.033(4) 0.027(3) -0.017(3) -0.001(7) 0.006(7)
C10A 0.017(4) 0.024(3) 0.023(3) -0.013(3) 0.002(7) 0.002(7)
C11A 0.011(4) 0.029(3) 0.020(3) -0.013(2) 0.002(6) -0.004(7)
C12A 0.043(5) 0.031(4) 0.028(4) -0.013(3) 0.012(7) -0.005(8)
C13A 0.028(5) 0.020(3) 0.018(3) -0.010(2) 0.000(6) -0.003(6)
C14A 0.024(4) 0.025(3) 0.018(3) -0.009(3) -0.002(6) 0.008(6)
C15A 0.035(5) 0.027(4) 0.019(3) -0.011(3) -0.007(6) 0.004(7)
C16A 0.026(5) 0.028(3) 0.023(3) -0.013(2) -0.001(6) 0.000(7)
C17A 0.040(5) 0.024(4) 0.019(3) -0.005(3) -0.004(6) 0.004(6)
C18A 0.037(5) 0.022(4) 0.015(3) -0.005(3) 0.003(6) -0.001(6)
C19A 0.032(5) 0.050(5) 0.019(3) -0.015(3) 0.000(7) -0.003(8)
C20A 0.055(9) 0.044(5) 0.046(5) -0.020(4) 0.004(8) -0.012(8)
C21A 0.016(3) 0.029(3) 0.019(3) -0.013(2) -0.005(6) 0.007(6)
C22A 0.033(5) 0.029(4) 0.025(3) -0.015(3) 0.001(6) 0.011(6)
C23A 0.033(5) 0.033(4) 0.023(3) -0.017(3) 0.008(6) 0.008(6)
C24A 0.051(6) 0.028(4) 0.015(3) -0.009(3) 0.014(7) -0.008(8)
C25A 0.060(8) 0.026(3) 0.024(3) -0.015(3) 0.014(9) -0.008(10)
C26A 0.052(6) 0.031(4) 0.025(3) -0.020(3) 0.007(8) -0.005(9)
C27A 0.061(8) 0.036(4) 0.023(3) -0.014(3) 0.013(9) -0.015(10)
C28A 0.071(9) 0.039(5) 0.038(4) -0.011(4) 0.003(9) -0.007(10)
B1A 0.035(6) 0.023(4) 0.013(3) -0.009(3) 0.004(6) 0.003(7)
B2A 0.031(6) 0.021(3) 0.022(3) -0.012(3) 0.012(8) 0.001(8)
Au1B 0.0240(4) 0.0196(4) 0.0157(3) -0.0090(3) 0.0007(3) -0.0013(3)
O1B 0.024(3) 0.024(2) 0.018(2) -0.0109(19) -0.002(4) 0.008(5)
O2B 0.029(4) 0.023(2) 0.018(2) -0.0102(18) 0.003(4) 0.001(5)
O3B 0.022(4) 0.0214(19) 0.0170(18) -0.0088(16) 0.009(4) -0.005(5)
N1B 0.010(4) 0.023(2) 0.0140(19) -0.0104(17) 0.007(3) -0.006(3)
C1B 0.061(7) 0.019(4) 0.013(3) -0.008(3) 0.022(4) -0.017(5)
C2B 0.024(4) 0.041(4) 0.019(3) -0.014(3) -0.001(5) 0.007(6)
C3B 0.046(8) 0.028(3) 0.022(3) -0.002(3) 0.005(7) -0.008(8)
C4B 0.027(6) 0.024(3) 0.024(3) -0.003(3) -0.005(5) 0.001(6)
C5B 0.020(4) 0.030(4) 0.022(3) -0.013(3) -0.008(6) 0.002(6)
C6B 0.020(4) 0.023(3) 0.016(3) -0.011(2) -0.007(5) 0.013(5)
C7B 0.035(5) 0.022(4) 0.034(4) -0.011(3) 0.011(8) 0.010(7)
C8B 0.027(5) 0.031(4) 0.037(4) -0.021(3) 0.002(8) -0.003(8)
C9B 0.025(4) 0.033(4) 0.027(3) -0.017(3) -0.001(7) 0.006(7)
C10B 0.017(4) 0.024(3) 0.023(3) -0.013(3) 0.002(7) 0.002(7)
C11B 0.011(4) 0.029(3) 0.020(3) -0.013(2) 0.002(6) -0.004(7)
C12B 0.043(5) 0.031(4) 0.028(4) -0.013(3) 0.012(7) -0.005(8)
C13B 0.028(5) 0.020(3) 0.018(3) -0.010(2) 0.000(6) -0.003(6)
C14B 0.024(4) 0.025(3) 0.018(3) -0.009(3) -0.002(6) 0.008(6)
C15B 0.035(5) 0.027(4) 0.019(3) -0.011(3) -0.007(6) 0.004(7)
C16B 0.026(5) 0.028(3) 0.023(3) -0.013(2) -0.001(6) 0.000(7)
C17B 0.040(5) 0.024(4) 0.019(3) -0.005(3) -0.004(6) 0.004(6)
C18B 0.037(5) 0.022(4) 0.015(3) -0.005(3) 0.003(6) -0.001(6)
C19B 0.032(5) 0.050(5) 0.019(3) -0.015(3) 0.000(7) -0.003(8)
C20B 0.055(9) 0.044(5) 0.046(5) -0.020(4) 0.004(8) -0.012(8)
C21B 0.016(3) 0.029(3) 0.019(3) -0.013(2) -0.005(6) 0.007(6)
C22B 0.033(5) 0.029(4) 0.025(3) -0.015(3) 0.001(6) 0.011(6)
C23B 0.033(5) 0.033(4) 0.023(3) -0.017(3) 0.008(6) 0.008(6)
C24B 0.051(6) 0.028(4) 0.015(3) -0.009(3) 0.014(7) -0.008(8)
C25B 0.060(8) 0.026(3) 0.024(3) -0.015(3) 0.014(9) -0.008(10)
C26B 0.052(6) 0.031(4) 0.025(3) -0.020(3) 0.007(8) -0.005(9)
C27B 0.061(8) 0.036(4) 0.023(3) -0.014(3) 0.013(9) -0.015(10)
C28B 0.071(9) 0.039(5) 0.038(4) -0.011(4) 0.003(9) -0.007(10)
B1B 0.035(6) 0.023(4) 0.013(3) -0.009(3) 0.004(6) 0.003(7)
B2B 0.031(6) 0.021(3) 0.022(3) -0.012(3) 0.012(8) 0.001(8)
Cl1 0.118(6) 0.049(3) 0.066(3) -0.017(2) -0.044(3) 0.024(3)
Cl2 0.212(10) 0.046(3) 0.0276(19) -0.0020(19) 0.001(3) 0.035(4)
C1 0.087(8) 0.087(8) 0.057(7) -0.018(6) 0.000(5) 0.003(6)

loop_
_atom_type_symbol
_atom_type_description
_atom_type_scat_dispersion_real
_atom_type_scat_dispersion_imag
_atom_type_scat_source
C C 0.0033 0.0016 'International Tables Vol C Tables 4.2.6.8 and 6.1.1.4'
H H 0.0000 0.0000 'International Tables Vol C Tables 4.2.6.8 and 6.1.1.4'
Au Au -2.0133 8.8022 'International Tables Vol C Tables 4.2.6.8 and 6.1.1.4'
B B 0.0013 0.0007 'International Tables Vol C Tables 4.2.6.8 and 6.1.1.4'
Cl Cl 0.1484 0.1585 'International Tables Vol C Tables 4.2.6.8 and 6.1.1.4'
N N 0.0061 0.0033 'International Tables Vol C Tables 4.2.6.8 and 6.1.1.4'
O O 0.0106 0.0060 'International Tables Vol C Tables 4.2.6.8 and 6.1.1.4'

loop_
_geom_angle_atom_site_label_1
_geom_angle_atom_site_label_2
_geom_angle_atom_site_label_3
_geom_angle
_geom_angle_site_symmetry_1
_geom_angle_site_symmetry_3
C11A Au1A O3A 93.5(6) . .
C11A Au1A N1A 78.7(5) . .
O3A Au1A N1A 172.1(5) . .
C11A Au1A O1A 173.8(5) . .
O3A Au1A O1A 92.6(5) . .
N1A Au1A O1A 95.2(5) . .
B1A O1A Au1A 123.4(11) . .
B2A O2A B1A 130.8(14) . .
B2A O3A Au1A 120.9(9) . .
C5A N1A C1A 123.7(13) . .
C5A N1A Au1A 119.9(10) . .
C1A N1A Au1A 116.3(11) . .
N1A C1A C2A 117.9(15) . .
N1A C1A H1A 121.0 . .
C2A C1A H1A 121.0 . .
C3A C2A C1A 117.3(15) . .
C3A C2A H2A 121.4 . .
C1A C2A H2A 121.4 . .
C2A C3A C4A 121.9(15) . .
C2A C3A H3A 119.0 . .
C4A C3A H3A 119.0 . .
C3A C4A C5A 112.4(16) . .
C3A C4A H4A 123.8 . .
C5A C4A H4A 123.8 . .
N1A C5A C4A 125.9(14) . .
N1A C5A C6A 116.0(14) . .
C4A C5A C6A 117.9(16) . .
C7A C6A C11A 123.5(14) . .
C7A C6A C5A 128.8(15) . .
C11A C6A C5A 107.7(14) . .
C6A C7A C8A 120.5(17) . .
C6A C7A H7A 119.8 . .
C8A C7A H7A 119.8 . .
C7A C8A C9A 119.9(19) . .
C7A C8A H8A 120.1 . .
C9A C8A H8A 120.1 . .
C10A C9A C8A 118.8(16) . .
C10A C9A C12A 122.4(16) . .
C8A C9A C12A 118.6(18) . .
C9A C10A C11A 123.3(16) . .
C9A C10A H10A 118.4 . .
C11A C10A H10A 118.4 . .
C10A C11A C6A 113.9(16) . .
C10A C11A Au1A 128.7(13) . .
C6A C11A Au1A 117.4(10) . .
C9A C12A H12A 109.5 . .
C9A C12A H12B 109.5 . .
H12A C12A H12B 109.5 . .
C9A C12A H12C 109.5 . .
H12A C12A H12C 109.5 . .
H12B C12A H12C 109.5 . .
C14A C13A C18A 115.8(16) . .
C14A C13A B1A 123.2(14) . .
C18A C13A B1A 120.9(14) . .
C15A C14A C13A 122.4(15) . .
C15A C14A H14A 118.8 . .
C13A C14A H14A 118.8 . .
C14A C15A C16A 121.5(14) . .
C14A C15A H15A 119.2 . .
C16A C15A H15A 119.2 . .
C15A C16A C17A 116.9(17) . .
C15A C16A C19A 123.4(14) . .
C17A C16A C19A 119.8(16) . .
C18A C17A C16A 121.9(16) . .
C18A C17A H17A 119.1 . .
C16A C17A H17A 119.1 . .
C17A C18A C13A 121.5(14) . .
C17A C18A H18A 119.3 . .
C13A C18A H18A 119.3 . .
C20A C19A C16A 129(2) . .
C20A C19A H19A 115.4 . .
C16A C19A H19A 115.4 . .
C19A C20A H20A 120.0 . .
C19A C20A H20B 120.0 . .
H20A C20A H20B 120.0 . .
C22A C21A C26A 119.4(13) . .
C22A C21A B2A 121.8(15) . .
C26A C21A B2A 118.8(14) . .
C23A C22A C21A 119.6(17) . .
C23A C22A H22A 120.2 . .
C21A C22A H22A 120.2 . .
C22A C23A C24A 122.0(17) . .
C22A C23A H23A 119.0 . .
C24A C23A H23A 119.0 . .
C25A C24A C23A 116.3(15) . .
C25A C24A C27A 124.6(17) . .
C23A C24A C27A 119.1(16) . .
C26A C25A C24A 122.1(18) . .
C26A C25A H25A 119.0 . .
C24A C25A H25A 119.0 . .
C25A C26A C21A 120.2(17) . .
C25A C26A H26A 119.9 . .
C21A C26A H26A 119.9 . .
C28A C27A C24A 126.9(19) . .
C28A C27A H27A 116.5 . .
C24A C27A H27A 116.5 . .
C27A C28A H28A 120.0 . .
C27A C28A H28B 120.0 . .
H28A C28A H28B 120.0 . .
O2A B1A O1A 121.4(16) . .
O2A B1A C13A 119.1(14) . .
O1A B1A C13A 119.5(14) . .
O2A B2A O3A 127.2(14) . .
O2A B2A C21A 117.0(15) . .
O3A B2A C21A 115.8(14) . .
O3B Au1B N1B 175.3(4) . .
O3B Au1B C11B 90.3(5) . .
N1B Au1B C11B 85.1(5) . .
O3B Au1B O1B 96.0(4) . .
N1B Au1B O1B 88.6(4) . .
C11B Au1B O1B 173.4(5) . .
B1B O1B Au1B 119.6(11) . .
B1B O2B B2B 127.5(13) . .
B2B O3B Au1B 122.8(9) . .
C1B N1B C5B 119.5(12) . .
C1B N1B Au1B 128.5(11) . .
C5B N1B Au1B 112.0(9) . .
C2B C1B N1B 124.5(16) . .
C2B C1B H1B 117.7 . .
N1B C1B H1B 117.7 . .
C1B C2B C3B 118.0(15) . .
C1B C2B H2B 121.0 . .
C3B C2B H2B 121.0 . .
C4B C3B C2B 119.8(14) . .
C4B C3B H3B 120.1 . .
C2B C3B H3B 120.1 . .
C3B C4B C5B 125.4(16) . .
C3B C4B H4B 117.3 . .
C5B C4B H4B 117.3 . .
C4B C5B C6B 136.4(16) . .
C4B C5B N1B 112.4(14) . .
C6B C5B N1B 110.9(12) . .
C11B C6B C5B 124.0(14) . .
C11B C6B C7B 114.9(14) . .
C5B C6B C7B 121.1(14) . .
C8B C7B C6B 120.2(15) . .
C8B C7B H7B 119.9 . .
C6B C7B H7B 119.9 . .
C9B C8B C7B 120.2(17) . .
C9B C8B H8B 119.9 . .
C7B C8B H8B 119.9 . .
C8B C9B C10B 120.5(16) . .
C8B C9B C12B 121.5(16) . .
C10B C9B C12B 117.9(14) . .
C11B C10B C9B 117.8(15) . .
C11B C10B H10B 121.1 . .
C9B C10B H10B 121.1 . .
C10B C11B C6B 126.4(16) . .
C10B C11B Au1B 125.5(12) . .
C6B C11B Au1B 107.9(10) . .
C9B C12B H12D 109.5 . .
C9B C12B H12E 109.5 . .
H12D C12B H12E 109.5 . .
C9B C12B H12F 109.5 . .
H12D C12B H12F 109.5 . .
H12E C12B H12F 109.5 . .
C18B C13B C14B 115.9(16) . .
C18B C13B B1B 121.7(15) . .
C14B C13B B1B 122.2(14) . .
C15B C14B C13B 124.4(15) . .
C15B C14B H14B 117.8 . .
C13B C14B H14B 117.8 . .
C14B C15B C16B 119.1(15) . .
C14B C15B H15B 120.4 . .
C16B C15B H15B 120.4 . .
C17B C16B C15B 117.3(16) . .
C17B C16B C19B 122.8(15) . .
C15B C16B C19B 119.9(15) . .
C18B C17B C16B 121.2(15) . .
C18B C17B H17B 119.4 . .
C16B C17B H17B 119.4 . .
C13B C18B C17B 122.1(15) . .
C13B C18B H18B 119.0 . .
C17B C18B H18B 119.0 . .
C20B C19B C16B 121(2) . .
C20B C19B H19B 119.3 . .
C16B C19B H19B 119.3 . .
C19B C20B H20C 120.0 . .
C19B C20B H20D 120.0 . .
H20C C20B H20D 120.0 . .
C26B C21B C22B 114.1(14) . .
C26B C21B B2B 122.7(14) . .
C22B C21B B2B 123.2(14) . .
C23B C22B C21B 123.4(14) . .
C23B C22B H22B 118.3 . .
C21B C22B H22B 118.3 . .
C24B C23B C22B 122.4(14) . .
C24B C23B H23B 118.8 . .
C22B C23B H23B 118.8 . .
C23B C24B C25B 117.3(14) . .
C23B C24B C27B 123.5(15) . .
C25B C24B C27B 119.2(16) . .
C26B C25B C24B 118.6(16) . .
C26B C25B H25B 120.7 . .
C24B C25B H25B 120.7 . .
C21B C26B C25B 124.2(16) . .
C21B C26B H26B 117.9 . .
C25B C26B H26B 117.9 . .
C28B C27B C24B 130.8(19) . .
C28B C27B H27B 114.6 . .
C24B C27B H27B 114.6 . .
C27B C28B H28C 120.0 . .
C27B C28B H28D 120.0 . .
H28C C28B H28D 120.0 . .
O1B B1B O2B 126.1(15) . .
O1B B1B C13B 119.0(16) . .
O2B B1B C13B 114.6(13) . .
O3B B2B O2B 124.1(13) . .
O3B B2B C21B 120.7(13) . .
O2B B2B C21B 114.7(13) . .
Cl1 C1 Cl2 113.6(13) . .
Cl1 C1 H1C 108.8 . .
Cl2 C1 H1C 108.8 . .
Cl1 C1 H1D 108.8 . .
Cl2 C1 H1D 108.8 . .
H1C C1 H1D 107.7 . .

loop_
_geom_bond_atom_site_label_1
_geom_bond_atom_site_label_2
_geom_bond_distance
_geom_bond_site_symmetry_2
Au1A C11A 1.951(17) .
Au1A O3A 1.985(9) .
Au1A N1A 2.009(10) .
Au1A O1A 2.042(12) .
O1A B1A 1.37(2) .
O2A B2A 1.31(2) .
O2A B1A 1.369(19) .
O3A B2A 1.37(2) .
N1A C5A 1.22(2) .
N1A C1A 1.275(18) .
C1A C2A 1.482(19) .
C1A H1A 0.9500 .
C2A C3A 1.37(3) .
C2A H2A 0.9500 .
C3A C4A 1.37(2) .
C3A H3A 0.9500 .
C4A C5A 1.46(2) .
C4A H4A 0.9500 .
C5A C6A 1.52(2) .
C6A C7A 1.33(3) .
C6A C11A 1.44(2) .
C7A C8A 1.39(2) .
C7A H7A 0.9500 .
C8A C9A 1.41(2) .
C8A H8A 0.9500 .
C9A C10A 1.37(3) .
C9A C12A 1.45(2) .
C10A C11A 1.42(2) .
C10A H10A 0.9500 .
C12A H12A 0.9800 .
C12A H12B 0.9800 .
C12A H12C 0.9800 .
C13A C14A 1.41(2) .
C13A C18A 1.42(2) .
C13A B1A 1.57(3) .
C14A C15A 1.37(2) .
C14A H14A 0.9500 .
C15A C16A 1.40(2) .
C15A H15A 0.9500 .
C16A C17A 1.41(2) .
C16A C19A 1.46(3) .
C17A C18A 1.37(2) .
C17A H17A 0.9500 .
C18A H18A 0.9500 .
C19A C20A 1.25(2) .
C19A H19A 0.9500 .
C20A H20A 0.9500 .
C20A H20B 0.9500 .
C21A C22A 1.39(2) .
C21A C26A 1.39(2) .
C21A B2A 1.63(2) .
C22A C23A 1.36(2) .
C22A H22A 0.9500 .
C23A C24A 1.41(2) .
C23A H23A 0.9500 .
C24A C25A 1.40(3) .
C24A C27A 1.48(2) .
C25A C26A 1.35(2) .
C25A H25A 0.9500 .
C26A H26A 0.9500 .
C27A C28A 1.33(3) .
C27A H27A 0.9500 .
C28A H28A 0.9500 .
C28A H28B 0.9500 .
Au1B O3B 1.959(9) .
Au1B N1B 2.020(10) .
Au1B C11B 2.040(16) .
Au1B O1B 2.042(11) .
O1B B1B 1.32(2) .
O2B B1B 1.40(2) .
O2B B2B 1.422(18) .
O3B B2B 1.344(19) .
N1B C1B 1.335(16) .
N1B C5B 1.49(2) .
C1B C2B 1.331(19) .
C1B H1B 0.9500 .
C2B C3B 1.36(2) .
C2B H2B 0.9500 .
C3B C4B 1.36(2) .
C3B H3B 0.9500 .
C4B C5B 1.36(2) .
C4B H4B 0.9500 .
C5B C6B 1.42(2) .
C6B C11B 1.394(19) .
C6B C7B 1.44(2) .
C7B C8B 1.41(2) .
C7B H7B 0.9500 .
C8B C9B 1.37(2) .
C8B H8B 0.9500 .
C9B C10B 1.42(2) .
C9B C12B 1.56(2) .
C10B C11B 1.33(2) .
C10B H10B 0.9500 .
C12B H12D 0.9800 .
C12B H12E 0.9800 .
C12B H12F 0.9800 .
C13B C18B 1.37(2) .
C13B C14B 1.39(2) .
C13B B1B 1.55(2) .
C14B C15B 1.38(2) .
C14B H14B 0.9500 .
C15B C16B 1.40(2) .
C15B H15B 0.9500 .
C16B C17B 1.40(2) .
C16B C19B 1.50(3) .
C17B C18B 1.40(2) .
C17B H17B 0.9500 .
C18B H18B 0.9500 .
C19B C20B 1.33(3) .
C19B H19B 0.9500 .
C20B H20C 0.9500 .
C20B H20D 0.9500 .
C21B C26B 1.39(2) .
C21B C22B 1.41(2) .
C21B B2B 1.55(2) .
C22B C23B 1.37(2) .
C22B H22B 0.9500 .
C23B C24B 1.36(2) .
C23B H23B 0.9500 .
C24B C25B 1.44(2) .
C24B C27B 1.45(2) .
C25B C26B 1.41(2) .
C25B H25B 0.9500 .
C26B H26B 0.9500 .
C27B C28B 1.29(3) .
C27B H27B 0.9500 .
C28B H28C 0.9500 .
C28B H28D 0.9500 .
Cl1 C1 1.684(15) .
Cl2 C1 1.690(15) .
C1 H1C 0.9900 .
C1 H1D 0.9900 .

loop_
_geom_torsion_atom_site_label_1
_geom_torsion_atom_site_label_2
_geom_torsion_atom_site_label_3
_geom_torsion_atom_site_label_4
_geom_torsion
_geom_torsion_site_symmetry_1
_geom_torsion_site_symmetry_2
_geom_torsion_site_symmetry_3
_geom_torsion_site_symmetry_4
C5A N1A C1A C2A 6(3) . . . .
Au1A N1A C1A C2A -171.2(11) . . . .
N1A C1A C2A C3A -10(2) . . . .
C1A C2A C3A C4A 7(3) . . . .
C2A C3A C4A C5A 0(3) . . . .
C1A N1A C5A C4A 2(3) . . . .
Au1A N1A C5A C4A 179.1(14) . . . .
C1A N1A C5A C6A 177.7(15) . . . .
Au1A N1A C5A C6A -5(2) . . . .
C3A C4A C5A N1A -5(3) . . . .
C3A C4A C5A C6A 179.4(16) . . . .
N1A C5A C6A C7A -177.8(18) . . . .
C4A C5A C6A C7A -2(3) . . . .
N1A C5A C6A C11A 4(2) . . . .
C4A C5A C6A C11A 179.6(15) . . . .
C11A C6A C7A C8A -3(3) . . . .
C5A C6A C7A C8A 179.0(17) . . . .
C6A C7A C8A C9A -1(3) . . . .
C7A C8A C9A C10A 3(3) . . . .
C7A C8A C9A C12A -179.3(17) . . . .
C8A C9A C10A C11A -3(3) . . . .
C12A C9A C10A C11A -179.8(17) . . . .
C9A C10A C11A C6A -1(2) . . . .
C9A C10A C11A Au1A -177.8(14) . . . .
C7A C6A C11A C10A 3(2) . . . .
C5A C6A C11A C10A -178.0(14) . . . .
C7A C6A C11A Au1A -179.0(14) . . . .
C5A C6A C11A Au1A -0.5(18) . . . .
C18A C13A C14A C15A -1(3) . . . .
B1A C13A C14A C15A 173.9(17) . . . .
C13A C14A C15A C16A -1(3) . . . .
C14A C15A C16A C17A 1(3) . . . .
C14A C15A C16A C19A 179.8(18) . . . .
C15A C16A C17A C18A 1(3) . . . .
C19A C16A C17A C18A -178.0(18) . . . .
C16A C17A C18A C13A -3(3) . . . .
C14A C13A C18A C17A 3(3) . . . .
B1A C13A C18A C17A -172.2(17) . . . .
C15A C16A C19A C20A -149(2) . . . .
C17A C16A C19A C20A 30(3) . . . .
C26A C21A C22A C23A 1(3) . . . .
B2A C21A C22A C23A 178.6(17) . . . .
C21A C22A C23A C24A -5(3) . . . .
C22A C23A C24A C25A 7(3) . . . .
C22A C23A C24A C27A -172.7(18) . . . .
C23A C24A C25A C26A -6(3) . . . .
C27A C24A C25A C26A 174(2) . . . .
C24A C25A C26A C21A 2(3) . . . .
C22A C21A C26A C25A 0(3) . . . .
B2A C21A C26A C25A -178(2) . . . .
C25A C24A C27A C28A -6(4) . . . .
C23A C24A C27A C28A 174(2) . . . .
B2A O2A B1A O1A -9(3) . . . .
B2A O2A B1A C13A 171.8(18) . . . .
Au1A O1A B1A O2A -7(2) . . . .
Au1A O1A B1A C13A 172.2(12) . . . .
C14A C13A B1A O2A 176.0(17) . . . .
C18A C13A B1A O2A -9(3) . . . .
C14A C13A B1A O1A -3(3) . . . .
C18A C13A B1A O1A 172.1(17) . . . .
B1A O2A B2A O3A 7(3) . . . .
B1A O2A B2A C21A -170.5(17) . . . .
Au1A O3A B2A O2A 11(3) . . . .
Au1A O3A B2A C21A -171.3(12) . . . .
C22A C21A B2A O2A -177.6(17) . . . .
C26A C21A B2A O2A 0(3) . . . .
C22A C21A B2A O3A 4(3) . . . .
C26A C21A B2A O3A -178.2(18) . . . .
C5B N1B C1B C2B -3(3) . . . .
Au1B N1B C1B C2B 176.3(14) . . . .
N1B C1B C2B C3B 4(3) . . . .
C1B C2B C3B C4B -1(3) . . . .
C2B C3B C4B C5B -4(4) . . . .
C3B C4B C5B C6B 180(2) . . . .
C3B C4B C5B N1B 6(3) . . . .
C1B N1B C5B C4B -2(2) . . . .
Au1B N1B C5B C4B 178.5(13) . . . .
C1B N1B C5B C6B -178.0(16) . . . .
Au1B N1B C5B C6B 2.9(18) . . . .
C4B C5B C6B C11B -179(2) . . . .
N1B C5B C6B C11B -5(2) . . . .
C4B C5B C6B C7B 3(3) . . . .
N1B C5B C6B C7B 177.0(17) . . . .
C11B C6B C7B C8B 0(3) . . . .
C5B C6B C7B C8B 178.6(18) . . . .
C6B C7B C8B C9B 1(3) . . . .
C7B C8B C9B C10B -1(3) . . . .
C7B C8B C9B C12B -177.1(19) . . . .
C8B C9B C10B C11B -1(3) . . . .
C12B C9B C10B C11B 176.0(17) . . . .
C9B C10B C11B C6B 2(3) . . . .
C9B C10B C11B Au1B 177.2(14) . . . .
C5B C6B C11B C10B -179.9(19) . . . .
C7B C6B C11B C10B -2(3) . . . .
C5B C6B C11B Au1B 4(2) . . . .
C7B C6B C11B Au1B -177.7(14) . . . .
C18B C13B C14B C15B -1(3) . . . .
B1B C13B C14B C15B 174.8(18) . . . .
C13B C14B C15B C16B 0(3) . . . .
C14B C15B C16B C17B 0(3) . . . .
C14B C15B C16B C19B 179.5(18) . . . .
C15B C16B C17B C18B 1(3) . . . .
C19B C16B C17B C18B -178.4(19) . . . .
C14B C13B C18B C17B 2(3) . . . .
B1B C13B C18B C17B -173.7(19) . . . .
C16B C17B C18B C13B -2(3) . . . .
C17B C16B C19B C20B 34(3) . . . .
C15B C16B C19B C20B -146(2) . . . .
C26B C21B C22B C23B 1(3) . . . .
B2B C21B C22B C23B 178.6(19) . . . .
C21B C22B C23B C24B -2(3) . . . .
C22B C23B C24B C25B 0(3) . . . .
C22B C23B C24B C27B 178(2) . . . .
C23B C24B C25B C26B 1(3) . . . .
C27B C24B C25B C26B -177(2) . . . .
C22B C21B C26B C25B 1(3) . . . .
B2B C21B C26B C25B -177(2) . . . .
C24B C25B C26B C21B -2(4) . . . .
C23B C24B C27B C28B 172(3) . . . .
C25B C24B C27B C28B -10(4) . . . .
Au1B O1B B1B O2B -12(3) . . . .
Au1B O1B B1B C13B 175.3(12) . . . .
B2B O2B B1B O1B -8(3) . . . .
B2B O2B B1B C13B 164.8(18) . . . .
C18B C13B B1B O1B 166.1(19) . . . .
C14B C13B B1B O1B -9(3) . . . .
C18B C13B B1B O2B -8(3) . . . .
C14B C13B B1B O2B 177.0(17) . . . .
Au1B O3B B2B O2B -3(3) . . . .
Au1B O3B B2B C21B -173.9(15) . . . .
B1B O2B B2B O3B 17(3) . . . .
B1B O2B B2B C21B -171.1(17) . . . .
C26B C21B B2B O3B 179(2) . . . .
C22B C21B B2B O3B 2(3) . . . .
C26B C21B B2B O2B 7(3) . . . .
C22B C21B B2B O2B -169.9(18) . . . .
